data_7023460
loop_
_publ_author_name
'Mart\'in-Ramos, Pablo'
'Pereira da Silva, Pedro S.'
'Lav\'in, Victor'
'Mart\'in, Inocencio R'
'Lahoz, Fernando'
'Chamorro-Posada, Pedro'
'Silva, Manuela Ramos'
'Mart\'in-Gil, Jes\'us'

_publ_section_title
;
 Structure and NIR-luminescence of ytterbium(III) beta-diketonate
 complexes with 5-nitro-1,10-phenanthroline ancillary ligand: assessment
 of chain length and fluorination impact.
;
_journal_issue 37
_journal_name_full 'Dalton transactions (Cambridge, England : 2003)'
_journal_page_first 13516
_journal_page_last 13526
_journal_paper_doi 10.1039/c3dt51376a
_journal_volume 42
_journal_year 2013
_chemical_formula_moiety 'C27 H19 F9 N3 O8 Yb'
_chemical_formula_sum 'C27 H19 F9 N3 O8 Yb'
_chemical_formula_weight 857.49
_chemical_name_systematic
;
Tris(1,1,1-trifluoro-2,4-pentanedionate)mono(5-nitro-1,10-phenanthroline)ytterbium(III)
;
_space_group_IT_number 14
_symmetry_cell_setting monoclinic
_symmetry_space_group_name_Hall '-P 2ybc'
_symmetry_space_group_name_H-M 'P 1 21/c 1'
_atom_sites_solution_hydrogens geom
_atom_sites_solution_primary direct
_atom_sites_solution_secondary difmap
_audit_creation_method SHELXL-97
_cell_angle_alpha 90.00
_cell_angle_beta 114.101(5)
_cell_angle_gamma 90.00
_cell_formula_units_Z 4
_cell_length_a 9.7806(16)
_cell_length_b 14.750(2)
_cell_length_c 23.952(3)
_cell_measurement_reflns_used 5707
_cell_measurement_temperature 293(2)
_cell_measurement_theta_max 20.1
_cell_measurement_theta_min 2.7
_cell_volume 3154.2(8)
_computing_cell_refinement 'SAINT (Bruker, 2003)'
_computing_data_collection 'APEX2 (Bruker, 2005)'
_computing_data_reduction SAINT
_computing_molecular_graphics 'PLATON (Spek, 2003)'
_computing_publication_material SHELXL-97
_computing_structure_refinement 'SHELXL-97 (Sheldrick, 2008)'
_computing_structure_solution 'SHELXS-97 (Sheldrick, 2008)'
_diffrn_ambient_temperature 293(2)
_diffrn_measured_fraction_theta_full 0.998
_diffrn_measured_fraction_theta_max 0.954
_diffrn_measurement_device_type 'Bruker APEX CCD area-detector'
_diffrn_measurement_method '\f and \w'
_diffrn_radiation_monochromator graphite
_diffrn_radiation_source 'fine-focus sealed tube'
_diffrn_radiation_type MoK\a
_diffrn_radiation_wavelength 0.71073
_diffrn_reflns_av_R_equivalents 0.1109
_diffrn_reflns_av_sigmaI/netI 0.0885
_diffrn_reflns_limit_h_max 12
_diffrn_reflns_limit_h_min -11
_diffrn_reflns_limit_k_max 17
_diffrn_reflns_limit_k_min -17
_diffrn_reflns_limit_l_max 29
_diffrn_reflns_limit_l_min -29
_diffrn_reflns_number 56609
_diffrn_reflns_theta_full 25.00
_diffrn_reflns_theta_max 26.28
_diffrn_reflns_theta_min 3.12
_exptl_absorpt_coefficient_mu 3.070
_exptl_absorpt_correction_T_max 0.999
_exptl_absorpt_correction_T_min 0.813
_exptl_absorpt_correction_type multi-scan
_exptl_absorpt_process_details '(SADABS; Sheldrick, 2000)'
_exptl_crystal_colour yellow
_exptl_crystal_density_diffrn 1.806
_exptl_crystal_density_method 'not measured'
_exptl_crystal_description needle
_exptl_crystal_F_000 1668
_exptl_crystal_size_max 0.28
_exptl_crystal_size_mid 0.07
_exptl_crystal_size_min 0.05
_refine_diff_density_max 0.797
_refine_diff_density_min -2.675
_refine_diff_density_rms 0.188
_refine_ls_extinction_method none
_refine_ls_goodness_of_fit_ref 0.962
_refine_ls_hydrogen_treatment constr
_refine_ls_matrix_type full
_refine_ls_number_parameters 436
_refine_ls_number_reflns 6096
_refine_ls_number_restraints 0
_refine_ls_restrained_S_all 0.962
_refine_ls_R_factor_all 0.1434
_refine_ls_R_factor_gt 0.0655
_refine_ls_shift/su_max 0.000
_refine_ls_shift/su_mean 0.000
_refine_ls_structure_factor_coef Fsqd
_refine_ls_weighting_details 'calc w=1/[\s^2^(Fo^2^)+(0.1243P)^2^+0.0000P] where P=(Fo^2^+2Fc^2^)/3'
_refine_ls_weighting_scheme calc
_refine_ls_wR_factor_gt 0.1618
_refine_ls_wR_factor_ref 0.2096
_reflns_number_gt 3130
_reflns_number_total 6096
_reflns_threshold_expression I>2\s(I)
_cod_data_source_file c3dt51376a.txt
_cod_data_source_block ybtfac
_cod_original_sg_symbol_Hall '-P 2ybc '
_cod_original_sg_symbol_H-M 'P 21/c'
_cod_database_code 7023460

loop_
_symmetry_equiv_pos_as_xyz
'x, y, z'
'-x, y+1/2, -z+1/2'
'-x, -y, -z'
'x, -y-1/2, z-1/2'

loop_
_atom_site_label
_atom_site_type_symbol
_atom_site_fract_x
_atom_site_fract_y
_atom_site_fract_z
_atom_site_U_iso_or_equiv
_atom_site_adp_type
_atom_site_occupancy
_atom_site_symmetry_multiplicity
_atom_site_calc_flag
_atom_site_refinement_flags
Yb1 Yb 0.81305(6) 0.31215(3) 0.35733(2) 0.0656(2) Uani 1 1 d .
F6 F 0.5874(17) 0.1561(10) 0.4768(6) 0.189(6) Uani 1 1 d .
O6 O 0.9284(11) 0.1765(6) 0.3624(4) 0.088(3) Uani 1 1 d .
O2 O 0.5734(10) 0.3317(5) 0.2896(4) 0.080(2) Uani 1 1 d .
N2 N 0.8270(10) 0.4686(6) 0.3170(4) 0.065(2) Uani 1 1 d .
O4 O 0.9725(10) 0.2961(6) 0.4561(4) 0.089(3) Uani 1 1 d .
O5 O 0.6755(10) 0.2138(7) 0.3874(4) 0.089(2) Uani 1 1 d .
N1 N 1.0689(11) 0.3620(7) 0.3653(4) 0.073(3) Uani 1 1 d .
O1 O 0.8147(10) 0.2933(5) 0.2616(4) 0.081(2) Uani 1 1 d .
O3 O 0.7330(9) 0.4101(5) 0.4119(3) 0.074(2) Uani 1 1 d .
C12 C 0.7097(13) 0.5218(8) 0.2921(5) 0.067(3) Uani 1 1 d .
H12 H 0.6255 0.5077 0.2992 0.080 Uiso 1 1 calc R
C11 C 0.7009(13) 0.5982(8) 0.2557(6) 0.076(3) Uani 1 1 d .
H11 H 0.6128 0.6314 0.2383 0.091 Uiso 1 1 calc R
C26 C 0.720(2) 0.3180(9) 0.2100(7) 0.096(5) Uani 1 1 d .
C3 C 1.3411(12) 0.4071(10) 0.3593(5) 0.082(4) Uani 1 1 d .
H3 H 1.4322 0.4209 0.3577 0.098 Uiso 1 1 calc R
C10 C 0.8240(13) 0.6221(9) 0.2466(6) 0.080(3) Uani 1 1 d .
H10 H 0.8220 0.6732 0.2235 0.097 Uiso 1 1 calc R
C4 C 1.2159(13) 0.4631(9) 0.3319(5) 0.077(3) Uani 1 1 d .
C1 C 1.1864(15) 0.3112(9) 0.3922(6) 0.085(4) Uani 1 1 d .
H1 H 1.1794 0.2607 0.4142 0.102 Uiso 1 1 calc R
O8 O 1.4555(12) 0.5849(9) 0.3428(6) 0.140(4) Uani 1 1 d .
C20 C 0.8315(19) 0.0808(10) 0.4131(6) 0.104(5) Uani 1 1 d .
H20 H 0.8435 0.0247 0.4322 0.125 Uiso 1 1 calc R
C8 C 0.9533(13) 0.5700(8) 0.2721(5) 0.067(3) Uani 1 1 d .
N3 N 1.3495(14) 0.5749(9) 0.2943(7) 0.103(4) Uani 1 1 d .
C7 C 1.0859(13) 0.5933(9) 0.2668(6) 0.084(4) Uani 1 1 d .
H7 H 1.0892 0.6423 0.2429 0.100 Uiso 1 1 calc R
C13 C 0.6785(18) 0.4987(11) 0.4816(7) 0.122(6) Uani 1 1 d .
H13A H 0.6550 0.5471 0.4524 0.184 Uiso 1 1 calc R
H13B H 0.7346 0.5221 0.5219 0.184 Uiso 1 1 calc R
H13C H 0.5874 0.4718 0.4798 0.184 Uiso 1 1 calc R
C9 C 0.9498(11) 0.4939(7) 0.3074(5) 0.062(3) Uani 1 1 d .
C6 C 1.2079(14) 0.5433(9) 0.2969(6) 0.086(4) Uani 1 1 d .
C16 C 0.9674(16) 0.3240(9) 0.5047(5) 0.083(4) Uani 1 1 d .
C23 C 0.3412(16) 0.3551(12) 0.2064(8) 0.126(6) Uani 1 1 d .
H23A H 0.2951 0.3085 0.2208 0.189 Uiso 1 1 calc R
H23B H 0.3017 0.3532 0.1625 0.189 Uiso 1 1 calc R
H23C H 0.3206 0.4133 0.2192 0.189 Uiso 1 1 calc R
C19 C 0.9324(15) 0.1035(12) 0.3901(6) 0.089(4) Uani 1 1 d .
C2 C 1.3235(15) 0.3306(9) 0.3889(7) 0.085(4) Uani 1 1 d .
H2 H 1.4038 0.2911 0.4069 0.102 Uiso 1 1 calc R
F9 F 0.777(2) 0.2418(10) 0.1364(7) 0.221(8) Uani 1 1 d .
C5 C 1.0795(11) 0.4385(8) 0.3358(5) 0.062(3) Uani 1 1 d .
F8 F 0.7274(17) 0.3775(10) 0.1186(5) 0.201(6) Uani 1 1 d .
C14 C 0.7686(14) 0.4293(9) 0.4672(5) 0.078(3) Uani 1 1 d .
O7 O 1.3515(11) 0.5946(9) 0.2468(6) 0.144(5) Uani 1 1 d .
C22 C 0.595(2) 0.1017(13) 0.4357(9) 0.118(6) Uani 1 1 d .
C15 C 0.8761(17) 0.3852(11) 0.5142(6) 0.105(5) Uani 1 1 d .
H15 H 0.8875 0.3973 0.5540 0.126 Uiso 1 1 calc R
C21 C 0.7127(18) 0.1332(10) 0.4107(6) 0.092(4) Uani 1 1 d .
F5 F 0.4569(13) 0.1029(10) 0.3945(6) 0.187(6) Uani 1 1 d .
F4 F 0.6256(15) 0.0214(9) 0.4612(7) 0.209(6) Uani 1 1 d .
F7 F 0.9270(19) 0.3377(14) 0.1842(7) 0.231(8) Uani 1 1 d .
C24 C 0.5041(16) 0.3404(9) 0.2318(6) 0.083(4) Uani 1 1 d .
C18 C 1.0578(18) 0.0402(11) 0.3980(8) 0.132(6) Uani 1 1 d .
H18A H 1.0184 -0.0194 0.3847 0.198 Uiso 1 1 calc R
H18B H 1.1259 0.0382 0.4404 0.198 Uiso 1 1 calc R
H18C H 1.1099 0.0610 0.3741 0.198 Uiso 1 1 calc R
C25 C 0.5792(18) 0.3398(10) 0.1921(6) 0.094(4) Uani 1 1 d .
H25 H 0.5254 0.3558 0.1514 0.113 Uiso 1 1 calc R
C27 C 0.783(3) 0.3208(16) 0.1617(8) 0.131(7) Uani 1 1 d .
F1 F 1.060(2) 0.1939(11) 0.5640(8) 0.266(11) Uani 1 1 d .
F2 F 1.109(2) 0.3112(11) 0.6122(5) 0.247(9) Uani 1 1 d .
F3 F 1.2129(16) 0.2761(17) 0.5604(7) 0.274(12) Uani 1 1 d .
C17 C 1.087(3) 0.2774(15) 0.5594(7) 0.125(6) Uani 1 1 d .

loop_
_atom_site_aniso_label
_atom_site_aniso_U_11
_atom_site_aniso_U_22
_atom_site_aniso_U_33
_atom_site_aniso_U_23
_atom_site_aniso_U_13
_atom_site_aniso_U_12
Yb1 0.0755(4) 0.0698(4) 0.0500(3) 0.0004(2) 0.0241(2) 0.0054(3)
F6 0.242(15) 0.235(14) 0.136(10) -0.015(10) 0.123(11) -0.050(12)
O6 0.120(7) 0.080(6) 0.066(5) 0.004(5) 0.041(5) 0.010(5)
O2 0.107(6) 0.067(5) 0.065(5) 0.000(4) 0.034(5) -0.002(4)
N2 0.065(6) 0.065(6) 0.067(5) -0.006(5) 0.028(5) 0.000(5)
O4 0.099(6) 0.105(7) 0.056(5) 0.010(4) 0.025(5) 0.021(5)
O5 0.104(7) 0.087(6) 0.077(6) 0.013(5) 0.039(5) 0.006(5)
N1 0.077(6) 0.076(7) 0.060(5) 0.004(5) 0.020(5) 0.012(6)
O1 0.114(7) 0.076(6) 0.057(5) -0.007(4) 0.040(5) 0.002(5)
O3 0.089(5) 0.075(6) 0.060(5) -0.001(4) 0.032(4) 0.003(4)
C12 0.062(7) 0.073(8) 0.069(7) -0.001(6) 0.030(6) 0.004(6)
C11 0.066(7) 0.072(8) 0.086(8) 0.003(7) 0.028(7) 0.008(6)
C26 0.145(15) 0.086(10) 0.065(9) -0.007(7) 0.051(10) 0.000(10)
C3 0.053(7) 0.100(11) 0.085(9) -0.013(7) 0.020(7) 0.022(7)
C10 0.065(8) 0.085(9) 0.097(9) 0.024(7) 0.038(7) 0.004(7)
C4 0.069(8) 0.088(10) 0.068(7) 0.001(7) 0.022(6) 0.005(7)
C1 0.093(10) 0.087(10) 0.067(7) 0.019(7) 0.023(7) 0.014(8)
O8 0.079(7) 0.195(13) 0.143(10) -0.029(9) 0.041(7) -0.022(8)
C20 0.127(13) 0.072(10) 0.079(9) 0.014(7) 0.008(9) 0.031(10)
C8 0.070(7) 0.069(8) 0.056(6) 0.001(6) 0.021(6) 0.000(6)
N3 0.078(9) 0.114(10) 0.127(11) 0.032(9) 0.052(9) 0.017(7)
C7 0.067(8) 0.092(10) 0.089(9) 0.022(7) 0.029(7) 0.017(7)
C13 0.134(13) 0.134(14) 0.100(11) -0.031(10) 0.049(10) 0.025(11)
C9 0.058(7) 0.059(7) 0.059(6) -0.002(5) 0.013(5) 0.007(5)
C6 0.080(9) 0.093(10) 0.098(9) 0.010(8) 0.050(8) -0.002(8)
C16 0.101(10) 0.090(10) 0.045(6) 0.008(6) 0.017(7) -0.012(8)
C23 0.083(11) 0.128(14) 0.131(14) -0.007(12) 0.006(10) 0.013(10)
C19 0.082(9) 0.119(13) 0.061(8) -0.001(8) 0.024(7) 0.003(9)
C2 0.080(9) 0.078(10) 0.092(10) 0.009(7) 0.030(8) 0.010(7)
F9 0.40(2) 0.167(12) 0.189(13) -0.043(10) 0.208(16) -0.026(13)
C5 0.062(7) 0.065(7) 0.059(6) 0.007(6) 0.026(5) 0.008(6)
F8 0.260(16) 0.241(15) 0.126(9) 0.087(10) 0.103(10) 0.053(12)
C14 0.086(8) 0.088(9) 0.061(7) -0.014(7) 0.030(7) 0.002(7)
O7 0.083(7) 0.205(14) 0.150(11) 0.076(10) 0.054(7) 0.025(7)
C22 0.149(17) 0.108(14) 0.104(13) 0.044(11) 0.059(13) 0.015(12)
C15 0.119(12) 0.131(13) 0.069(9) -0.021(9) 0.041(9) 0.022(10)
C21 0.124(12) 0.082(11) 0.063(8) 0.014(7) 0.030(8) -0.022(9)
F5 0.120(8) 0.265(16) 0.146(9) 0.051(9) 0.023(8) -0.041(9)
F4 0.215(13) 0.169(11) 0.298(17) 0.125(12) 0.160(13) 0.036(9)
F7 0.181(13) 0.42(3) 0.123(10) 0.005(12) 0.096(10) -0.023(14)
C24 0.110(11) 0.068(8) 0.057(7) -0.001(6) 0.022(8) -0.010(7)
C18 0.153(15) 0.114(13) 0.128(13) 0.020(11) 0.057(12) 0.071(12)
C25 0.093(11) 0.107(11) 0.059(8) 0.007(7) 0.008(8) 0.013(9)
C27 0.17(2) 0.16(2) 0.063(9) -0.003(11) 0.049(12) -0.010(15)
F1 0.28(2) 0.183(15) 0.191(15) 0.111(12) -0.052(14) 0.004(12)
F2 0.31(2) 0.288(19) 0.062(7) -0.025(8) -0.013(9) 0.094(13)
F3 0.103(9) 0.51(3) 0.175(15) 0.179(18) 0.019(9) 0.065(13)
C17 0.142(18) 0.125(15) 0.065(10) 0.019(10) 0.000(10) 0.009(13)

loop_
_atom_type_symbol
_atom_type_description
_atom_type_scat_dispersion_real
_atom_type_scat_dispersion_imag
_atom_type_scat_source
C C 0.0033 0.0016 'International Tables Vol C Tables 4.2.6.8 and 6.1.1.4'
H H 0.0000 0.0000 'International Tables Vol C Tables 4.2.6.8 and 6.1.1.4'
Yb Yb -0.3850 5.5486 'International Tables Vol C Tables 4.2.6.8 and 6.1.1.4'
F F 0.0171 0.0103 'International Tables Vol C Tables 4.2.6.8 and 6.1.1.4'
N N 0.0061 0.0033 'International Tables Vol C Tables 4.2.6.8 and 6.1.1.4'
O O 0.0106 0.0060 'International Tables Vol C Tables 4.2.6.8 and 6.1.1.4'

loop_
_geom_angle_atom_site_label_1
_geom_angle_atom_site_label_2
_geom_angle_atom_site_label_3
_geom_angle
O4 Yb1 O2 146.9(3)
O4 Yb1 O6 74.7(3)
O2 Yb1 O6 119.8(3)
O4 Yb1 O5 81.2(3)
O2 Yb1 O5 74.7(3)
O6 Yb1 O5 76.6(3)
O4 Yb1 O3 73.7(3)
O2 Yb1 O3 80.4(3)
O6 Yb1 O3 143.4(3)
O5 Yb1 O3 80.7(3)
O4 Yb1 O1 138.2(3)
O2 Yb1 O1 74.3(3)
O6 Yb1 O1 75.1(3)
O5 Yb1 O1 118.6(3)
O3 Yb1 O1 141.5(3)
O4 Yb1 N2 112.0(3)
O2 Yb1 N2 79.1(3)
O6 Yb1 N2 136.0(3)
O5 Yb1 N2 146.2(3)
O3 Yb1 N2 74.1(3)
O1 Yb1 N2 73.0(3)
O4 Yb1 N1 73.3(3)
O2 Yb1 N1 136.0(3)
O6 Yb1 N1 78.4(3)
O5 Yb1 N1 148.1(3)
O3 Yb1 N1 109.3(3)
O1 Yb1 N1 72.8(3)
N2 Yb1 N1 63.8(3)
C19 O6 Yb1 133.5(9)
C24 O2 Yb1 136.7(9)
C12 N2 C9 115.3(9)
C12 N2 Yb1 123.0(7)
C9 N2 Yb1 120.2(7)
C16 O4 Yb1 131.9(9)
C21 O5 Yb1 128.2(9)
C1 N1 C5 119.8(11)
C1 N1 Yb1 121.0(9)
C5 N1 Yb1 118.9(7)
C26 O1 Yb1 129.5(9)
C14 O3 Yb1 137.0(8)
N2 C12 C11 125.4(10)
N2 C12 H12 117.3
C11 C12 H12 117.3
C10 C11 C12 118.4(11)
C10 C11 H11 120.8
C12 C11 H11 120.8
O1 C26 C25 130.6(14)
O1 C26 C27 112.9(17)
C25 C26 C27 116.5(16)
C2 C3 C4 117.1(12)
C2 C3 H3 121.5
C4 C3 H3 121.5
C11 C10 C8 119.7(11)
C11 C10 H10 120.2
C8 C10 H10 120.2
C3 C4 C5 119.0(12)
C3 C4 C6 126.1(12)
C5 C4 C6 114.9(11)
N1 C1 C2 121.7(12)
N1 C1 H1 119.2
C2 C1 H1 119.2
C19 C20 C21 126.0(14)
C19 C20 H20 117.0
C21 C20 H20 117.0
C10 C8 C7 122.5(11)
C10 C8 C9 117.5(10)
C7 C8 C9 120.0(11)
O7 N3 O8 123.4(14)
O7 N3 C6 120.0(15)
O8 N3 C6 116.4(14)
C6 C7 C8 118.2(12)
C6 C7 H7 120.9
C8 C7 H7 120.9
C14 C13 H13A 109.5
C14 C13 H13B 109.5
H13A C13 H13B 109.5
C14 C13 H13C 109.5
H13A C13 H13C 109.5
H13B C13 H13C 109.5
N2 C9 C8 123.7(10)
N2 C9 C5 115.8(10)
C8 C9 C5 120.4(10)
C7 C6 C4 126.5(11)
C7 C6 N3 116.5(12)
C4 C6 N3 117.0(12)
O4 C16 C15 130.8(13)
O4 C16 C17 110.2(14)
C15 C16 C17 119.0(14)
C24 C23 H23A 109.5
C24 C23 H23B 109.5
H23A C23 H23B 109.5
C24 C23 H23C 109.5
H23A C23 H23C 109.5
H23B C23 H23C 109.5
O6 C19 C20 123.8(14)
O6 C19 C18 116.8(14)
C20 C19 C18 119.5(15)
C3 C2 C1 121.2(13)
C3 C2 H2 119.4
C1 C2 H2 119.4
N1 C5 C4 121.3(10)
N1 C5 C9 118.9(10)
C4 C5 C9 119.9(10)
O3 C14 C15 123.8(12)
O3 C14 C13 117.8(12)
C15 C14 C13 118.2(11)
F6 C22 F5 102.0(17)
F6 C22 F4 106.1(16)
F5 C22 F4 109.6(18)
F6 C22 C21 112.6(17)
F5 C22 C21 113.6(14)
F4 C22 C21 112.2(15)
C14 C15 C16 121.5(12)
C14 C15 H15 119.3
C16 C15 H15 119.3
O5 C21 C20 127.9(13)
O5 C21 C22 108.2(14)
C20 C21 C22 123.9(14)
O2 C24 C25 122.4(13)
O2 C24 C23 118.1(14)
C25 C24 C23 119.5(13)
C19 C18 H18A 109.5
C19 C18 H18B 109.5
H18A C18 H18B 109.5
C19 C18 H18C 109.5
H18A C18 H18C 109.5
H18B C18 H18C 109.5
C26 C25 C24 123.1(13)
C26 C25 H25 118.4
C24 C25 H25 118.4
F8 C27 F9 106.8(16)
F8 C27 F7 104(2)
F9 C27 F7 101(2)
F8 C27 C26 118(2)
F9 C27 C26 112.2(18)
F7 C27 C26 113.3(16)
F3 C17 F1 103(2)
F3 C17 F2 102.9(19)
F1 C17 F2 104(2)
F3 C17 C16 115.9(18)
F1 C17 C16 113.7(17)
F2 C17 C16 115.6(18)

loop_
_geom_bond_atom_site_label_1
_geom_bond_atom_site_label_2
_geom_bond_distance
Yb1 O4 2.252(8)
Yb1 O2 2.259(9)
Yb1 O6 2.276(9)
Yb1 O5 2.285(9)
Yb1 O3 2.289(7)
Yb1 O1 2.316(8)
Yb1 N2 2.527(9)
Yb1 N1 2.539(10)
F6 C22 1.29(2)
O6 C19 1.257(16)
O2 C24 1.276(14)
N2 C12 1.315(13)
N2 C9 1.364(13)
O4 C16 1.256(15)
O5 C21 1.301(16)
N1 C1 1.301(14)
N1 C5 1.358(13)
O1 C26 1.261(17)
O3 C14 1.257(12)
C12 C11 1.406(15)
C12 H12 0.9300
C11 C10 1.354(15)
C11 H11 0.9300
C26 C25 1.30(2)
C26 C27 1.52(2)
C3 C2 1.381(18)
C3 C4 1.398(16)
C3 H3 0.9300
C10 C8 1.390(15)
C10 H10 0.9300
C4 C5 1.422(15)
C4 C6 1.435(17)
C1 C2 1.404(18)
C1 H1 0.9300
O8 N3 1.210(15)
C20 C19 1.35(2)
C20 C21 1.377(19)
C20 H20 0.9300
C8 C7 1.397(16)
C8 C9 1.415(15)
N3 O7 1.181(15)
N3 C6 1.486(16)
C7 C6 1.336(16)
C7 H7 0.9300
C13 C14 1.481(17)
C13 H13A 0.9600
C13 H13B 0.9600
C13 H13C 0.9600
C9 C5 1.426(14)
C16 C15 1.353(18)
C16 C17 1.52(2)
C23 C24 1.470(19)
C23 H23A 0.9600
C23 H23B 0.9600
C23 H23C 0.9600
C19 C18 1.491(18)
C2 H2 0.9300
F9 C27 1.30(2)
F8 C27 1.27(2)
C14 C15 1.353(18)
C22 F5 1.30(2)
C22 F4 1.311(17)
C22 C21 1.57(2)
C15 H15 0.9300
F7 C27 1.31(2)
C24 C25 1.420(19)
C18 H18A 0.9600
C18 H18B 0.9600
C18 H18C 0.9600
C25 H25 0.9300
F1 C17 1.27(2)
F2 C17 1.29(2)
F3 C17 1.23(2)

loop_
_geom_torsion_atom_site_label_1
_geom_torsion_atom_site_label_2
_geom_torsion_atom_site_label_3
_geom_torsion_atom_site_label_4
_geom_torsion
O4 Yb1 O6 C19 62.6(12)
O2 Yb1 O6 C19 -85.1(12)
O5 Yb1 O6 C19 -21.8(12)
O3 Yb1 O6 C19 31.4(15)
O1 Yb1 O6 C19 -146.7(13)
N2 Yb1 O6 C19 168.6(11)
N1 Yb1 O6 C19 138.2(12)
O4 Yb1 O2 C24 179.2(10)
O6 Yb1 O2 C24 -72.0(12)
O5 Yb1 O2 C24 -136.3(12)
O3 Yb1 O2 C24 140.8(11)
O1 Yb1 O2 C24 -10.0(11)
N2 Yb1 O2 C24 65.3(11)
N1 Yb1 O2 C24 32.9(13)
O4 Yb1 N2 C12 -124.1(8)
O2 Yb1 N2 C12 23.3(8)
O6 Yb1 N2 C12 145.3(8)
O5 Yb1 N2 C12 -16.2(11)
O3 Yb1 N2 C12 -59.6(8)
O1 Yb1 N2 C12 100.1(8)
N1 Yb1 N2 C12 178.9(9)
O4 Yb1 N2 C9 70.8(8)
O2 Yb1 N2 C9 -141.7(8)
O6 Yb1 N2 C9 -19.8(9)
O5 Yb1 N2 C9 178.7(7)
O3 Yb1 N2 C9 135.3(8)
O1 Yb1 N2 C9 -65.0(8)
N1 Yb1 N2 C9 13.8(7)
O2 Yb1 O4 C16 -28.3(14)
O6 Yb1 O4 C16 -149.9(12)
O5 Yb1 O4 C16 -71.5(12)
O3 Yb1 O4 C16 11.3(11)
O1 Yb1 O4 C16 164.9(10)
N2 Yb1 O4 C16 76.1(12)
N1 Yb1 O4 C16 127.9(12)
O4 Yb1 O5 C21 -58.6(10)
O2 Yb1 O5 C21 144.2(11)
O6 Yb1 O5 C21 17.6(10)
O3 Yb1 O5 C21 -133.4(11)
O1 Yb1 O5 C21 82.1(11)
N2 Yb1 O5 C21 -175.4(9)
N1 Yb1 O5 C21 -21.6(14)
O4 Yb1 N1 C1 50.2(9)
O2 Yb1 N1 C1 -148.2(9)
O6 Yb1 N1 C1 -27.1(9)
O5 Yb1 N1 C1 11.9(12)
O3 Yb1 N1 C1 115.6(9)
O1 Yb1 N1 C1 -104.9(9)
N2 Yb1 N1 C1 176.0(10)
O4 Yb1 N1 C5 -136.2(8)
O2 Yb1 N1 C5 25.3(10)
O6 Yb1 N1 C5 146.4(8)
O5 Yb1 N1 C5 -174.6(7)
O3 Yb1 N1 C5 -70.8(8)
O1 Yb1 N1 C5 68.6(8)
N2 Yb1 N1 C5 -10.5(7)
O4 Yb1 O1 C26 -168.5(11)
O2 Yb1 O1 C26 18.9(11)
O6 Yb1 O1 C26 146.4(12)
O5 Yb1 O1 C26 81.1(12)
O3 Yb1 O1 C26 -31.8(13)
N2 Yb1 O1 C26 -64.2(11)
N1 Yb1 O1 C26 -131.4(12)
O4 Yb1 O3 C14 -4.2(11)
O2 Yb1 O3 C14 155.1(12)
O6 Yb1 O3 C14 27.1(14)
O5 Yb1 O3 C14 79.2(12)
O1 Yb1 O3 C14 -155.8(11)
N2 Yb1 O3 C14 -123.6(12)
N1 Yb1 O3 C14 -69.4(12)
C9 N2 C12 C11 2.5(16)
Yb1 N2 C12 C11 -163.2(9)
N2 C12 C11 C10 -2.5(19)
Yb1 O1 C26 C25 -20(2)
Yb1 O1 C26 C27 161.2(11)
C12 C11 C10 C8 1.5(19)
C2 C3 C4 C5 0.0(17)
C2 C3 C4 C6 -177.1(13)
C5 N1 C1 C2 -3.5(19)
Yb1 N1 C1 C2 170.0(10)
C11 C10 C8 C7 -177.0(12)
C11 C10 C8 C9 -0.8(18)
C10 C8 C7 C6 174.6(13)
C9 C8 C7 C6 -1.6(18)
C12 N2 C9 C8 -1.7(15)
Yb1 N2 C9 C8 164.5(8)
C12 N2 C9 C5 177.9(9)
Yb1 N2 C9 C5 -15.9(12)
C10 C8 C9 N2 0.9(17)
C7 C8 C9 N2 177.2(10)
C10 C8 C9 C5 -178.7(11)
C7 C8 C9 C5 -2.3(16)
C8 C7 C6 C4 4(2)
C8 C7 C6 N3 -175.0(12)
C3 C4 C6 C7 174.6(13)
C5 C4 C6 C7 -3(2)
C3 C4 C6 N3 -6(2)
C5 C4 C6 N3 176.7(12)
O7 N3 C6 C7 -48(2)
O8 N3 C6 C7 126.7(15)
O7 N3 C6 C4 132.5(15)
O8 N3 C6 C4 -52.5(19)
Yb1 O4 C16 C15 -12(2)
Yb1 O4 C16 C17 167.7(12)
Yb1 O6 C19 C20 18(2)
Yb1 O6 C19 C18 -160.9(10)
C21 C20 C19 O6 -1(2)
C21 C20 C19 C18 178.2(15)
C4 C3 C2 C1 -1(2)
N1 C1 C2 C3 3(2)
C1 N1 C5 C4 2.0(16)
Yb1 N1 C5 C4 -171.6(8)
C1 N1 C5 C9 -179.2(11)
Yb1 N1 C5 C9 7.2(13)
C3 C4 C5 N1 -0.2(17)
C6 C4 C5 N1 177.2(11)
C3 C4 C5 C9 -179.0(10)
C6 C4 C5 C9 -1.6(16)
N2 C9 C5 N1 5.5(14)
C8 C9 C5 N1 -174.9(10)
N2 C9 C5 C4 -175.7(10)
C8 C9 C5 C4 3.9(16)
Yb1 O3 C14 C15 -4(2)
Yb1 O3 C14 C13 -178.3(9)
O3 C14 C15 C16 9(2)
C13 C14 C15 C16 -176.9(15)
O4 C16 C15 C14 -1(3)
C17 C16 C15 C14 179.6(16)
Yb1 O5 C21 C20 -13(2)
Yb1 O5 C21 C22 168.7(10)
C19 C20 C21 O5 -1(3)
C19 C20 C21 C22 177.3(15)
F6 C22 C21 O5 -59.0(19)
F5 C22 C21 O5 56(2)
F4 C22 C21 O5 -178.6(16)
F6 C22 C21 C20 122.2(17)
F5 C22 C21 C20 -122.5(18)
F4 C22 C21 C20 3(3)
Yb1 O2 C24 C25 -1(2)
Yb1 O2 C24 C23 -178.0(10)
O1 C26 C25 C24 1(3)
C27 C26 C25 C24 179.9(15)
O2 C24 C25 C26 10(2)
C23 C24 C25 C26 -172.7(15)
O1 C26 C27 F8 -150.4(18)
C25 C26 C27 F8 30(3)
O1 C26 C27 F9 85(2)
C25 C26 C27 F9 -94(2)
O1 C26 C27 F7 -29(3)
C25 C26 C27 F7 152(2)
O4 C16 C17 F3 49(3)
C15 C16 C17 F3 -132(2)
O4 C16 C17 F1 -70(3)
C15 C16 C17 F1 109(2)
O4 C16 C17 F2 169(2)
C15 C16 C17 F2 -11(3)
